data_7157625
loop_
_publ_author_name
'He, Huan'
'Cao, Ruiyuan'
'Cao, Ruidi'
'Liu, Xiao-Yu'
'Li, Wei'
'Yu, Di'
'Li, Yuexiang'
'Liu, Miaomiao'
'Wu, Yanmei'
'Wu, Pingzhou'
'Yang, Jin-Song'
'Yan, Yunzheng'
'Yang, Jingjing'
'Zheng, Zhi-Bing'
'Zhong, Wu'
'Qin, Yong'

_publ_section_title
;
 A light- and heat-driven glycal diazidation approach to nitrogenous
 carbohydrate derivatives with antiviral activity.
;
_journal_issue 31
_journal_name_full 'Organic &amp; biomolecular chemistry'
_journal_page_first 6155
_journal_page_last 6161
_journal_paper_doi 10.1039/d0ob01172j
_journal_volume 18
_journal_year 2020
_chemical_absolute_configuration unk
_chemical_formula_moiety 'C17 H22 N6 O11'
_chemical_formula_sum 'C17 H22 N6 O11'
_chemical_formula_weight 486.40
_space_group_crystal_system monoclinic
_space_group_IT_number 4
_space_group_name_Hall 'P 2yb'
_space_group_name_H-M_alt 'P 1 21 1'
_atom_sites_solution_hydrogens geom
_atom_sites_solution_primary dual
_audit_creation_date 2019-04-19
_audit_creation_method
;
Olex2 1.2
(compiled 2018.05.29 svn.r3508 for OlexSys, GUI svn.r5506)
;
_audit_update_record
;
2020-01-02 deposited with the CCDC.	2020-07-17 downloaded from the CCDC.
;
_cell_angle_alpha 90
_cell_angle_beta 90.320(3)
_cell_angle_gamma 90
_cell_formula_units_Z 8
_cell_length_a 9.2129(4)
_cell_length_b 40.7685(17)
_cell_length_c 12.8563(5)
_cell_measurement_reflns_used 6267
_cell_measurement_temperature 293(2)
_cell_measurement_theta_max 22.7900
_cell_measurement_theta_min 3.3450
_cell_volume 4828.7(3)
_computing_cell_refinement 'CrysAlisPro 1.171.38.43 (Rigaku OD, 2015)'
_computing_data_collection 'CrysAlisPro 1.171.38.43 (Rigaku OD, 2015)'
_computing_data_reduction 'CrysAlisPro 1.171.38.43 (Rigaku OD, 2015)'
_computing_molecular_graphics 'Olex2 (Dolomanov et al., 2009)'
_computing_publication_material 'Olex2 (Dolomanov et al., 2009)'
_computing_structure_refinement 'ShelXL (Sheldrick, 2015)'
_computing_structure_solution 'ShelXT (Sheldrick, 2015)'
_diffrn_ambient_temperature 293.15
_diffrn_detector 'CCD plate'
_diffrn_detector_area_resol_mean 16.0874
_diffrn_detector_type Eos
_diffrn_measured_fraction_theta_full 0.959
_diffrn_measured_fraction_theta_max 0.948
_diffrn_measurement_details
;
List of Runs (angles in degrees, time in seconds):

  # Type    Start    End  Width  t~exp~   \w     \q     \k     \f   Frames
#--------------------------------------------------------------------------
  1  \w    -25.00  23.00   0.20    1.00    --  -15.63 -99.00 -90.00  240
  2  \w    -25.00   0.00   0.20    1.00    --  -15.63 -99.00-150.00  125
  3  \w    -74.00 -35.00   0.20    1.00    --  -15.63-178.00-120.00  195
  4  \w    -19.00  21.00   0.20    1.00    --   17.66-105.00  78.00  200
  5  \w     33.00  88.00   0.20    1.00    --   17.66-178.00 150.00  275
  6  \w    -43.00 -18.00   0.20    1.00    --  -15.63 105.00 179.00  125
  7  \w     40.00  69.00   0.20    1.00    --   17.66 178.00-180.00  145
  8  \w    -51.00  38.00   0.20    1.00    --   17.35 -19.00-180.00  445
  9  \w      9.00  42.00   0.20    1.00    --   17.35  38.00  60.00  165
;
_diffrn_measurement_device 'four-circle diffractometer'
_diffrn_measurement_device_type 'Xcalibur, Eos'
_diffrn_measurement_method '\w scans'
_diffrn_orient_matrix_type 'CrysAlisPro convention (1999,Acta A55,543-557)'
_diffrn_orient_matrix_UB_11 -0.0589358000
_diffrn_orient_matrix_UB_12 -0.0104924000
_diffrn_orient_matrix_UB_13 0.0121406000
_diffrn_orient_matrix_UB_21 -0.0491009000
_diffrn_orient_matrix_UB_22 0.0131436000
_diffrn_orient_matrix_UB_23 -0.0079464000
_diffrn_orient_matrix_UB_31 -0.0065448000
_diffrn_orient_matrix_UB_32 -0.0043841000
_diffrn_orient_matrix_UB_33 -0.0532753000
_diffrn_radiation_monochromator graphite
_diffrn_radiation_probe x-ray
_diffrn_radiation_type MoK\a
_diffrn_radiation_wavelength 0.71073
_diffrn_reflns_av_R_equivalents 0.0264
_diffrn_reflns_av_unetI/netI 0.0466
_diffrn_reflns_Laue_measured_fraction_full 0.959
_diffrn_reflns_Laue_measured_fraction_max 0.948
_diffrn_reflns_limit_h_max 11
_diffrn_reflns_limit_h_min -11
_diffrn_reflns_limit_k_max 49
_diffrn_reflns_limit_k_min -50
_diffrn_reflns_limit_l_max 16
_diffrn_reflns_limit_l_min -15
_diffrn_reflns_number 35580
_diffrn_reflns_point_group_measured_fraction_full 0.853
_diffrn_reflns_point_group_measured_fraction_max 0.835
_diffrn_reflns_theta_full 25.242
_diffrn_reflns_theta_max 26.372
_diffrn_reflns_theta_min 2.905
_diffrn_source 'fine-focus sealed X-ray tube'
_diffrn_source_type 'Enhance (Mo) X-ray Source'
_exptl_absorpt_coefficient_mu 0.113
_exptl_absorpt_correction_T_max 1.00000
_exptl_absorpt_correction_T_min 0.95865
_exptl_absorpt_correction_type multi-scan
_exptl_absorpt_process_details
;
CrysAlisPro 1.171.38.43 (Rigaku Oxford Diffraction, 2015)
Empirical absorption correction using spherical harmonics,
 implemented in SCALE3 ABSPACK scaling algorithm.
;
_exptl_crystal_density_diffrn 1.338
_exptl_crystal_description block
_exptl_crystal_F_000 2032
_exptl_crystal_size_max 0.35
_exptl_crystal_size_mid 0.3
_exptl_crystal_size_min 0.25
_refine_diff_density_max 0.283
_refine_diff_density_min -0.239
_refine_diff_density_rms 0.036
_refine_ls_abs_structure_details
;
 Flack x determined using 3926 quotients [(I+)-(I-)]/[(I+)+(I-)]
 (Parsons, Flack and Wagner, Acta Cryst. B69 (2013) 249-259).
;
_refine_ls_abs_structure_Flack 0.1(4)
_refine_ls_extinction_method none
_refine_ls_goodness_of_fit_ref 1.015
_refine_ls_hydrogen_treatment constr
_refine_ls_matrix_type full
_refine_ls_number_parameters 1253
_refine_ls_number_reflns 16488
_refine_ls_number_restraints 1
_refine_ls_restrained_S_all 1.015
_refine_ls_R_factor_all 0.0741
_refine_ls_R_factor_gt 0.0499
_refine_ls_shift/su_max 0.001
_refine_ls_shift/su_mean 0.000
_refine_ls_structure_factor_coef Fsqd
_refine_ls_weighting_details 'w=1/[\s^2^(Fo^2^)+(0.0642P)^2^+0.1049P] where P=(Fo^2^+2Fc^2^)/3'
_refine_ls_weighting_scheme calc
_refine_ls_wR_factor_gt 0.1143
_refine_ls_wR_factor_ref 0.1318
_reflns_Friedel_coverage 0.736
_reflns_Friedel_fraction_full 0.745
_reflns_Friedel_fraction_max 0.718
_reflns_number_gt 11897
_reflns_number_total 16488
_reflns_threshold_expression 'I > 2\s(I)'
_cod_data_source_file d0ob01172j2.cif
_cod_data_source_block 190419_s1_hh_yd0417a
_cod_depositor_comments 'Adding full bibliography for 7157620--7157628.cif.'
_cod_database_code 7157625
_shelx_shelxl_version_number 2014/7
_chemical_oxdiff_formula c12h12n2o3
_shelx_space_group_comment
;
The symmetry employed for this shelxl refinement is uniquely defined
by the following loop, which should always be used as a source of
symmetry information in preference to the above space-group names.
They are only intended as comments.
;
_shelx_estimated_absorpt_t_max 0.972
_shelx_estimated_absorpt_t_min 0.961
_reflns_odcompleteness_completeness 94.72
_reflns_odcompleteness_iscentric 1
_reflns_odcompleteness_theta 26.32
_olex2_refinement_description
;
1. Fixed Uiso
 At 1.2 times of:
  All C(H) groups, All C(H,H) groups
 At 1.5 times of:
  All C(H,H,H) groups
2. Uiso/Uaniso restraints and constraints
Uanis(O33) = Uanis(O33A)
Uanis(O44) = Uanis(O44A)
3. Others
 Sof(O33A)=1-FVAR(1)
 Sof(O33)=FVAR(1)
 Sof(O44A)=1-FVAR(2)
 Sof(O44)=FVAR(2)
4.a Ternary CH refined with riding coordinates:
 C2(H2), C3(H3), C4(H4), C5(H5), C12(H12), C19(H19), C20(H20), C21(H21),
 C22(H22), C29(H29), C36(H36), C37(H37), C38(H38), C39(H39), C46(H46), C53(H53),
  C54(H54), C55(H55), C56(H56), C63(H63)
4.b Secondary CH2 refined with riding coordinates:
 C15(H15A,H15B), C32(H32A,H32B), C49(H49A,H49B), C66(H66A,H66B)
4.c Idealised Me refined as rotating group:
 C7(H7A,H7B,H7C), C9(H9A,H9B,H9C), C11(H11A,H11B,H11C), C14(H14A,H14B,H14C),
 C17(H17A,H17B,H17C), C24(H24A,H24B,H24C), C26(H26A,H26B,H26C), C28(H28A,H28B,
 H28C), C31(H31A,H31B,H31C), C34(H34A,H34B,H34C), C41(H41A,H41B,H41C), C43(H43A,
 H43B,H43C), C45(H45A,H45B,H45C), C48(H48A,H48B,H48C), C51(H51A,H51B,H51C),
 C58(H58A,H58B,H58C), C60(H60A,H60B,H60C), C62(H62A,H62B,H62C), C65(H65A,H65B,
 H65C), C68(H68A,H68B,H68C)
;
_olex2_date_sample_data_collection 2009-06-13
_olex2_submission_special_instructions 'No special instructions were received'
_oxdiff_exptl_absorpt_empirical_details
;
Empirical correction (ABSPACK) includes:
- Absorption correction using spherical harmonics
- Frame scaling
;
_oxdiff_exptl_absorpt_empirical_full_max 1.058
_oxdiff_exptl_absorpt_empirical_full_min 0.920

loop_
_space_group_symop_operation_xyz
'x, y, z'
'-x, y+1/2, -z'

loop_
_atom_site_label
_atom_site_type_symbol
_atom_site_fract_x
_atom_site_fract_y
_atom_site_fract_z
_atom_site_U_iso_or_equiv
_atom_site_adp_type
_atom_site_occupancy
_atom_site_site_symmetry_order
_atom_site_calc_flag
_atom_site_refinement_flags_posn
_atom_site_refinement_flags_adp
_atom_site_refinement_flags_occupancy
_atom_site_disorder_assembly
_atom_site_disorder_group
O1 O 0.5404(3) 0.62963(7) 0.4560(2) 0.0479(7) Uani 1 1 d . . . . .
O2 O 0.4159(4) 0.63186(10) 0.6415(3) 0.0757(11) Uani 1 1 d . . . . .
O3 O 0.2927(4) 0.67656(10) 0.5976(3) 0.0757(11) Uani 1 1 d . . . . .
O4 O 0.5351(3) 0.70858(8) 0.2559(3) 0.0586(8) Uani 1 1 d . . . . .
O5 O 0.3165(5) 0.71350(12) 0.1858(5) 0.1158(18) Uani 1 1 d . . . . .
O6 O 0.7514(3) 0.66939(8) 0.3354(3) 0.0555(8) Uani 1 1 d . . . . .
O7 O 0.8541(5) 0.67108(12) 0.1776(4) 0.0929(13) Uani 1 1 d . . . . .
O8 O 0.7648(3) 0.59426(8) 0.2577(3) 0.0593(8) Uani 1 1 d . . . . .
O9 O 0.9992(5) 0.59711(17) 0.2954(5) 0.135(2) Uani 1 1 d . . . . .
O10 O 0.6032(4) 0.55009(9) 0.3757(3) 0.0664(9) Uani 1 1 d . . . . .
O11 O 0.7211(5) 0.50668(10) 0.4396(4) 0.0919(13) Uani 1 1 d . . . . .
N1 N 0.2894(4) 0.63575(10) 0.4066(3) 0.0541(10) Uani 1 1 d . . . . .
N2 N 0.2700(5) 0.60686(15) 0.4285(4) 0.0894(17) Uani 1 1 d . . . . .
N3 N 0.2454(9) 0.58032(19) 0.4390(7) 0.163(4) Uani 1 1 d . . . . .
N4 N 0.5480(5) 0.69932(11) 0.4831(3) 0.0629(11) Uani 1 1 d . . . . .
N5 N 0.6097(8) 0.72300(16) 0.4547(5) 0.113(2) Uani 1 1 d . . . . .
N6 N 0.6860(12) 0.7449(2) 0.4388(7) 0.189(5) Uani 1 1 d . . . . .
C1 C 0.4174(4) 0.64969(11) 0.4623(3) 0.0446(10) Uani 1 1 d . . . . .
C2 C 0.4435(5) 0.68314(11) 0.4121(4) 0.0489(11) Uani 1 1 d . . . . .
H2 H 0.3525 0.6956 0.4111 0.059 Uiso 1 1 calc R . . . .
C3 C 0.4950(4) 0.67799(10) 0.3018(3) 0.0448(10) Uani 1 1 d . . . . .
H3 H 0.4138 0.6690 0.2614 0.054 Uiso 1 1 calc R . . . .
C4 C 0.6224(4) 0.65436(11) 0.2923(4) 0.0459(10) Uani 1 1 d . . . . .
H4 H 0.6383 0.6491 0.2189 0.055 Uiso 1 1 calc R . . . .
C5 C 0.5896(4) 0.62344(11) 0.3518(3) 0.0465(10) Uani 1 1 d . . . . .
H5 H 0.5146 0.6111 0.3143 0.056 Uiso 1 1 calc R . . . .
C6 C 0.3795(5) 0.65163(12) 0.5783(4) 0.0515(11) Uani 1 1 d . . . . .
C7 C 0.2456(8) 0.68049(18) 0.7046(5) 0.092(2) Uani 1 1 d . . . . .
H7A H 0.1690 0.6964 0.7074 0.138 Uiso 1 1 calc GR . . . .
H7B H 0.3258 0.6878 0.7466 0.138 Uiso 1 1 calc GR . . . .
H7C H 0.2109 0.6599 0.7305 0.138 Uiso 1 1 calc GR . . . .
C8 C 0.4357(6) 0.72455(13) 0.1977(5) 0.0662(14) Uani 1 1 d . . . . .
C9 C 0.4897(8) 0.75620(17) 0.1619(7) 0.109(2) Uani 1 1 d . . . . .
H9A H 0.5649 0.7637 0.2080 0.163 Uiso 1 1 calc GR . . . .
H9B H 0.4117 0.7718 0.1611 0.163 Uiso 1 1 calc GR . . . .
H9C H 0.5280 0.7539 0.0930 0.163 Uiso 1 1 calc GR . . . .
C10 C 0.8621(5) 0.67587(14) 0.2691(5) 0.0656(14) Uani 1 1 d . . . . .
C11 C 0.9885(6) 0.68859(19) 0.3281(6) 0.099(2) Uani 1 1 d . . . . .
H11A H 0.9608 0.7080 0.3651 0.148 Uiso 1 1 calc GR . . . .
H11B H 1.0654 0.6937 0.2807 0.148 Uiso 1 1 calc GR . . . .
H11C H 1.0211 0.6723 0.3767 0.148 Uiso 1 1 calc GR . . . .
C12 C 0.7241(5) 0.60184(12) 0.3639(4) 0.0548(12) Uani 1 1 d . . . . .
H12 H 0.8017 0.6150 0.3957 0.066 Uiso 1 1 calc R . . . .
C13 C 0.9066(6) 0.59253(15) 0.2316(6) 0.0793(17) Uani 1 1 d . . . . .
C14 C 0.9257(8) 0.5854(2) 0.1217(6) 0.105(2) Uani 1 1 d . . . . .
H14A H 0.8651 0.5672 0.1023 0.158 Uiso 1 1 calc GR . . . .
H14B H 1.0254 0.5800 0.1089 0.158 Uiso 1 1 calc GR . . . .
H14C H 0.8991 0.6043 0.0813 0.158 Uiso 1 1 calc GR . . . .
C15 C 0.7065(6) 0.57128(14) 0.4255(5) 0.0729(16) Uani 1 1 d . . . . .
H15A H 0.7992 0.5602 0.4316 0.088 Uiso 1 1 calc R . . . .
H15B H 0.6734 0.5767 0.4949 0.088 Uiso 1 1 calc R . . . .
C16 C 0.6234(6) 0.51797(13) 0.3891(4) 0.0648(14) Uani 1 1 d . . . . .
C17 C 0.5123(9) 0.49878(18) 0.3335(8) 0.126(3) Uani 1 1 d . . . . .
H17A H 0.4184 0.5082 0.3457 0.189 Uiso 1 1 calc GR . . . .
H17B H 0.5136 0.4766 0.3582 0.189 Uiso 1 1 calc GR . . . .
H17C H 0.5323 0.4991 0.2603 0.189 Uiso 1 1 calc GR . . . .
O12 O 0.9689(3) 0.37180(7) 0.2000(2) 0.0447(7) Uani 1 1 d . . . . .
O13 O 1.0829(4) 0.36691(10) 0.3877(3) 0.0668(10) Uani 1 1 d . . . . .
O14 O 1.2128(4) 0.32356(10) 0.3427(3) 0.0744(11) Uani 1 1 d . . . . .
O15 O 0.9647(3) 0.29244(8) 0.0003(3) 0.0588(8) Uani 1 1 d . . . . .
O16 O 1.1837(6) 0.28634(12) -0.0687(5) 0.121(2) Uani 1 1 d . . . . .
O17 O 0.7533(3) 0.33289(8) 0.0800(2) 0.0509(7) Uani 1 1 d . . . . .
O18 O 0.6522(4) 0.32973(12) -0.0798(3) 0.0874(13) Uani 1 1 d . . . . .
O19 O 0.7497(3) 0.40819(8) -0.0012(2) 0.0554(8) Uani 1 1 d . . . . .
O20 O 0.5153(5) 0.40183(15) 0.0355(4) 0.1147(17) Uani 1 1 d . . . . .
O21 O 0.9411(4) 0.44838(9) 0.1254(3) 0.0678(9) Uani 1 1 d . . . . .
O22 O 0.8455(7) 0.49690(12) 0.1668(5) 0.1194(19) Uani 1 1 d . . . . .
N7 N 1.2189(4) 0.36395(11) 0.1534(3) 0.0553(10) Uani 1 1 d . . . . .
N8 N 1.2495(5) 0.39240(15) 0.1792(4) 0.0780(14) Uani 1 1 d . . . . .
N9 N 1.2873(9) 0.41809(19) 0.1956(6) 0.139(3) Uani 1 1 d . . . . .
N10 N 0.9540(5) 0.30171(11) 0.2269(3) 0.0620(11) Uani 1 1 d . . . . .
N11 N 0.8941(9) 0.27770(16) 0.1997(4) 0.110(2) Uani 1 1 d . . . . .
N12 N 0.8179(13) 0.2560(2) 0.1832(7) 0.192(5) Uani 1 1 d . . . . .
C18 C 1.0900(4) 0.35084(11) 0.2074(3) 0.0441(10) Uani 1 1 d . . . . .
C19 C 1.0590(5) 0.31763(11) 0.1573(3) 0.0477(10) Uani 1 1 d . . . . .
H19 H 1.1487 0.3047 0.1567 0.057 Uiso 1 1 calc R . . . .
C20 C 1.0084(5) 0.32286(11) 0.0466(3) 0.0445(10) Uani 1 1 d . . . . .
H20 H 1.0902 0.3315 0.0067 0.053 Uiso 1 1 calc R . . . .
C21 C 0.8835(4) 0.34692(12) 0.0368(3) 0.0472(10) Uani 1 1 d . . . . .
H21 H 0.8670 0.3521 -0.0368 0.057 Uiso 1 1 calc R . . . .
C22 C 0.9202(4) 0.37832(11) 0.0955(3) 0.0433(10) Uani 1 1 d . . . . .
H22 H 0.9975 0.3898 0.0583 0.052 Uiso 1 1 calc R . . . .
C23 C 1.1242(5) 0.34829(12) 0.3237(4) 0.0475(11) Uani 1 1 d . . . . .
C24 C 1.2560(7) 0.31866(16) 0.4508(4) 0.0829(18) Uani 1 1 d . . . . .
H24A H 1.3328 0.3028 0.4542 0.124 Uiso 1 1 calc GR . . . .
H24B H 1.1744 0.3109 0.4898 0.124 Uiso 1 1 calc GR . . . .
H24C H 1.2892 0.3391 0.4795 0.124 Uiso 1 1 calc GR . . . .
C25 C 1.0625(7) 0.27595(14) -0.0562(4) 0.0679(15) Uani 1 1 d . . . . .
C26 C 1.0065(8) 0.24430(17) -0.0929(7) 0.106(2) Uani 1 1 d . . . . .
H26A H 0.9621 0.2329 -0.0361 0.159 Uiso 1 1 calc GR . . . .
H26B H 1.0850 0.2314 -0.1199 0.159 Uiso 1 1 calc GR . . . .
H26C H 0.9358 0.2479 -0.1468 0.159 Uiso 1 1 calc GR . . . .
C27 C 0.6429(5) 0.32585(13) 0.0110(5) 0.0618(13) Uani 1 1 d . . . . .
C28 C 0.5161(6) 0.31313(18) 0.0706(5) 0.091(2) Uani 1 1 d . . . . .
H28A H 0.5448 0.2940 0.1091 0.137 Uiso 1 1 calc GR . . . .
H28B H 0.4393 0.3075 0.0231 0.137 Uiso 1 1 calc GR . . . .
H28C H 0.4828 0.3297 0.1177 0.137 Uiso 1 1 calc GR . . . .
C29 C 0.7908(5) 0.40106(12) 0.1052(3) 0.0504(11) Uani 1 1 d . . . . .
H29 H 0.7114 0.3890 0.1383 0.061 Uiso 1 1 calc R . . . .
C30 C 0.6068(6) 0.40762(15) -0.0270(5) 0.0710(15) Uani 1 1 d . . . . .
C31 C 0.5852(7) 0.41431(18) -0.1395(5) 0.092(2) Uani 1 1 d . . . . .
H31A H 0.6229 0.4356 -0.1558 0.139 Uiso 1 1 calc GR . . . .
H31B H 0.4835 0.4136 -0.1559 0.139 Uiso 1 1 calc GR . . . .
H31C H 0.6354 0.3980 -0.1795 0.139 Uiso 1 1 calc GR . . . .
C32 C 0.8181(6) 0.43201(12) 0.1655(4) 0.0596(13) Uani 1 1 d . . . . .
H32A H 0.7339 0.4462 0.1606 0.072 Uiso 1 1 calc R . . . .
H32B H 0.8341 0.4268 0.2382 0.072 Uiso 1 1 calc R . . . .
C33 C 0.9445(9) 0.48119(17) 0.1364(5) 0.0820(18) Uani 1 1 d . . . . .
C34 C 1.0889(10) 0.4946(2) 0.1058(7) 0.124(3) Uani 1 1 d . . . . .
H34A H 1.1597 0.4773 0.1075 0.185 Uiso 1 1 calc GR . . . .
H34B H 1.1170 0.5116 0.1535 0.185 Uiso 1 1 calc GR . . . .
H34C H 1.0827 0.5034 0.0367 0.185 Uiso 1 1 calc GR . . . .
O23 O 0.7595(3) 0.62176(7) 0.8499(2) 0.0490(7) Uani 1 1 d . . . . .
O24 O 1.0442(4) 0.61729(12) 0.8228(4) 0.0928(14) Uani 1 1 d . . . . .
O25 O 1.0157(3) 0.57549(11) 0.7156(3) 0.0802(12) Uani 1 1 d . . . . .
O26 O 0.4984(3) 0.54161(8) 0.7892(2) 0.0536(8) Uani 1 1 d . . . . .
O27 O 0.4729(4) 0.53510(11) 0.6171(3) 0.0819(12) Uani 1 1 d . . . . .
O28 O 0.5421(3) 0.58089(8) 0.9610(2) 0.0549(8) Uani 1 1 d . . . . .
O29 O 0.3048(5) 0.56905(13) 0.9746(3) 0.0959(14) Uani 1 1 d . . . . .
O30 O 0.4325(4) 0.65770(9) 0.9496(3) 0.0647(9) Uani 1 1 d . . . . .
O31 O 0.4086(5) 0.63552(12) 1.1094(3) 0.0875(13) Uani 1 1 d . . . . .
O32 O 0.6322(5) 0.69754(9) 0.8481(3) 0.0813(11) Uani 1 1 d . . . . .
N13 N 0.7655(4) 0.61507(11) 0.6641(3) 0.0541(10) Uani 1 1 d . . . . .
N14 N 0.8092(5) 0.64258(15) 0.6479(4) 0.0758(13) Uani 1 1 d . . . . .
N15 N 0.8424(9) 0.66817(19) 0.6246(6) 0.135(3) Uani 1 1 d . . . . .
N16 N 0.7947(4) 0.55263(12) 0.8659(3) 0.0626(11) Uani 1 1 d . . . . .
N17 N 0.7485(5) 0.52559(15) 0.8922(4) 0.0707(12) Uani 1 1 d . . . . .
N18 N 0.7172(8) 0.50150(18) 0.9276(5) 0.115(2) Uani 1 1 d . . . . .
C35 C 0.8029(4) 0.60179(12) 0.7679(3) 0.0482(11) Uani 1 1 d . . . . .
C36 C 0.7312(4) 0.56807(11) 0.7716(4) 0.0468(10) Uani 1 1 d . . . . .
H36 H 0.7572 0.5554 0.7097 0.056 Uiso 1 1 calc R . . . .
C37 C 0.5679(4) 0.57312(11) 0.7751(3) 0.0437(10) Uani 1 1 d . . . . .
H37 H 0.5360 0.5823 0.7083 0.052 Uiso 1 1 calc R . . . .
C38 C 0.5196(4) 0.59601(11) 0.8612(3) 0.0452(10) Uani 1 1 d . . . . .
H38 H 0.4162 0.6010 0.8522 0.054 Uiso 1 1 calc R . . . .
C39 C 0.6058(4) 0.62740(11) 0.8551(4) 0.0461(10) Uani 1 1 d . . . . .
H39 H 0.5757 0.6393 0.7923 0.055 Uiso 1 1 calc R . . . .
C40 C 0.9696(5) 0.59938(14) 0.7748(4) 0.0579(12) Uani 1 1 d . . . . .
C41 C 1.1698(5) 0.5691(2) 0.7164(6) 0.103(2) Uani 1 1 d . . . . .
H41A H 1.1905 0.5510 0.6709 0.155 Uiso 1 1 calc GR . . . .
H41B H 1.2006 0.5637 0.7858 0.155 Uiso 1 1 calc GR . . . .
H41C H 1.2208 0.5882 0.6930 0.155 Uiso 1 1 calc GR . . . .
C42 C 0.4592(5) 0.52467(12) 0.7020(5) 0.0569(13) Uani 1 1 d . . . . .
C43 C 0.3980(7) 0.49230(15) 0.7305(6) 0.092(2) Uani 1 1 d . . . . .
H43A H 0.4555 0.4827 0.7851 0.139 Uiso 1 1 calc GR . . . .
H43B H 0.3988 0.4781 0.6708 0.139 Uiso 1 1 calc GR . . . .
H43C H 0.3000 0.4951 0.7540 0.139 Uiso 1 1 calc GR . . . .
C44 C 0.4233(7) 0.56827(16) 1.0100(4) 0.0750(16) Uani 1 1 d . . . . .
C45 C 0.4690(9) 0.5528(2) 1.1102(5) 0.105(2) Uani 1 1 d . . . . .
H45A H 0.4735 0.5294 1.1018 0.158 Uiso 1 1 calc GR . . . .
H45B H 0.3999 0.5581 1.1633 0.158 Uiso 1 1 calc GR . . . .
H45C H 0.5629 0.5609 1.1301 0.158 Uiso 1 1 calc GR . . . .
C46 C 0.5838(5) 0.64978(12) 0.9484(4) 0.0540(12) Uani 1 1 d . . . . .
H46 H 0.6094 0.6379 1.0123 0.065 Uiso 1 1 calc R . . . .
C47 C 0.3541(6) 0.64878(16) 1.0357(5) 0.0730(16) Uani 1 1 d . . . . .
C48 C 0.1990(7) 0.6579(2) 1.0218(6) 0.110(3) Uani 1 1 d . . . . .
H48A H 0.1926 0.6792 0.9906 0.165 Uiso 1 1 calc GR . . . .
H48B H 0.1521 0.6582 1.0883 0.165 Uiso 1 1 calc GR . . . .
H48C H 0.1521 0.6421 0.9775 0.165 Uiso 1 1 calc GR . . . .
C49 C 0.6711(6) 0.68110(13) 0.9426(4) 0.0650(14) Uani 1 1 d . . . . .
H49A H 0.6500 0.6950 1.0019 0.078 Uiso 1 1 calc R . . . .
H49B H 0.7741 0.6761 0.9431 0.078 Uiso 1 1 calc R . . . .
C50 C 0.6970(12) 0.7255(2) 0.8246(6) 0.123(3) Uani 1 1 d . . . . .
C51 C 0.6441(13) 0.7403(2) 0.7266(6) 0.151(4) Uani 1 1 d . . . . .
H51A H 0.6674 0.7262 0.6693 0.226 Uiso 1 1 calc GR . . . .
H51B H 0.6897 0.7612 0.7168 0.226 Uiso 1 1 calc GR . . . .
H51C H 0.5408 0.7431 0.7299 0.226 Uiso 1 1 calc GR . . . .
O33 O 0.856(10) 0.7201(17) 0.859(4) 0.201(9) Uani 0.19(3) 1 d . . P A 1
O33A O 0.776(2) 0.7387(5) 0.8834(10) 0.201(9) Uani 0.81(3) 1 d . . P A 2
O34 O 0.7358(3) 0.37721(7) 0.5907(2) 0.0453(7) Uani 1 1 d . . . . .
O35 O 0.4537(4) 0.38104(11) 0.5663(3) 0.0863(13) Uani 1 1 d . . . . .
O36 O 0.4752(3) 0.42306(9) 0.4580(3) 0.0669(10) Uani 1 1 d . . . . .
O37 O 0.9944(3) 0.45773(7) 0.5303(2) 0.0467(7) Uani 1 1 d . . . . .
O38 O 1.0197(4) 0.46344(10) 0.3587(3) 0.0740(10) Uani 1 1 d . . . . .
O39 O 0.9561(3) 0.41840(7) 0.7025(2) 0.0470(7) Uani 1 1 d . . . . .
O40 O 1.1955(4) 0.42800(10) 0.7172(3) 0.0761(11) Uani 1 1 d . . . . .
O41 O 1.0663(3) 0.34157(8) 0.6912(3) 0.0587(9) Uani 1 1 d . . . . .
O42 O 1.0923(4) 0.36369(11) 0.8511(3) 0.0778(11) Uani 1 1 d . . . . .
O43 O 0.8620(5) 0.30170(9) 0.5895(3) 0.0747(10) Uani 1 1 d . . . . .
N19 N 0.7278(4) 0.38409(10) 0.4036(3) 0.0479(9) Uani 1 1 d . . . . .
N20 N 0.6839(5) 0.35649(13) 0.3880(4) 0.0693(12) Uani 1 1 d . . . . .
N21 N 0.6522(9) 0.33107(17) 0.3638(6) 0.133(3) Uani 1 1 d . . . . .
N22 N 0.6989(4) 0.44617(10) 0.6062(3) 0.0539(10) Uani 1 1 d . . . . .
N23 N 0.7545(5) 0.47134(11) 0.6398(3) 0.0593(11) Uani 1 1 d . . . . .
N24 N 0.7925(6) 0.49401(14) 0.6822(4) 0.0884(16) Uani 1 1 d . . . . .
C52 C 0.6913(4) 0.39739(10) 0.5084(3) 0.0410(9) Uani 1 1 d . . . . .
C53 C 0.7621(4) 0.43099(10) 0.5132(3) 0.0414(9) Uani 1 1 d . . . . .
H53 H 0.7350 0.4437 0.4514 0.050 Uiso 1 1 calc R . . . .
C54 C 0.9270(4) 0.42634(10) 0.5166(3) 0.0386(9) Uani 1 1 d . . . . .
H54 H 0.9581 0.4173 0.4497 0.046 Uiso 1 1 calc R . . . .
C55 C 0.9767(4) 0.40358(10) 0.6017(3) 0.0401(9) Uani 1 1 d . . . . .
H55 H 1.0800 0.3988 0.5924 0.048 Uiso 1 1 calc R . . . .
C56 C 0.8912(4) 0.37174(11) 0.5954(3) 0.0435(10) Uani 1 1 d . . . . .
H56 H 0.9207 0.3599 0.5327 0.052 Uiso 1 1 calc R . . . .
C57 C 0.5252(5) 0.39930(12) 0.5166(4) 0.0515(11) Uani 1 1 d . . . . .
C58 C 0.3204(5) 0.42885(16) 0.4615(5) 0.0796(17) Uani 1 1 d . . . . .
H58A H 0.2943 0.4450 0.4105 0.119 Uiso 1 1 calc GR . . . .
H58B H 0.2943 0.4366 0.5294 0.119 Uiso 1 1 calc GR . . . .
H58C H 0.2697 0.4088 0.4469 0.119 Uiso 1 1 calc GR . . . .
C59 C 1.0290(4) 0.47471(12) 0.4431(4) 0.0499(11) Uani 1 1 d . . . . .
C60 C 1.0811(6) 0.50816(13) 0.4698(5) 0.0789(17) Uani 1 1 d . . . . .
H60A H 1.0098 0.5190 0.5116 0.118 Uiso 1 1 calc GR . . . .
H60B H 1.0964 0.5204 0.4071 0.118 Uiso 1 1 calc GR . . . .
H60C H 1.1707 0.5066 0.5079 0.118 Uiso 1 1 calc GR . . . .
C61 C 1.0753(6) 0.42964(13) 0.7529(4) 0.0569(12) Uani 1 1 d . . . . .
C62 C 1.0370(7) 0.44518(17) 0.8537(4) 0.0831(18) Uani 1 1 d . . . . .
H62A H 0.9725 0.4633 0.8414 0.125 Uiso 1 1 calc GR . . . .
H62B H 1.1237 0.4530 0.8873 0.125 Uiso 1 1 calc GR . . . .
H62C H 0.9903 0.4293 0.8974 0.125 Uiso 1 1 calc GR . . . .
C63 C 0.9131(5) 0.34942(11) 0.6893(3) 0.0484(11) Uani 1 1 d . . . . .
H63 H 0.8883 0.3615 0.7527 0.058 Uiso 1 1 calc R . . . .
C64 C 1.1442(6) 0.35003(15) 0.7768(5) 0.0672(15) Uani 1 1 d . . . . .
C65 C 1.2984(6) 0.34101(19) 0.7642(5) 0.095(2) Uani 1 1 d . . . . .
H65A H 1.3050 0.3207 0.7267 0.143 Uiso 1 1 calc GR . . . .
H65B H 1.3429 0.3385 0.8315 0.143 Uiso 1 1 calc GR . . . .
H65C H 1.3476 0.3579 0.7263 0.143 Uiso 1 1 calc GR . . . .
C66 C 0.8260(6) 0.31824(13) 0.6849(4) 0.0636(13) Uani 1 1 d . . . . .
H66A H 0.8493 0.3044 0.7441 0.076 Uiso 1 1 calc R . . . .
H66B H 0.7230 0.3232 0.6865 0.076 Uiso 1 1 calc R . . . .
C67 C 0.7992(11) 0.27406(18) 0.5679(5) 0.109(3) Uani 1 1 d . . . . .
C68 C 0.8502(13) 0.2592(2) 0.4692(6) 0.148(4) Uani 1 1 d . . . . .
H68A H 0.9209 0.2734 0.4378 0.223 Uiso 1 1 calc GR . . . .
H68B H 0.7693 0.2565 0.4225 0.223 Uiso 1 1 calc GR . . . .
H68C H 0.8933 0.2383 0.4833 0.223 Uiso 1 1 calc GR . . . .
O44 O 0.729(2) 0.2589(3) 0.6308(10) 0.153(6) Uani 0.70(2) 1 d . . P B 1
O44A O 0.645(5) 0.2744(8) 0.602(3) 0.153(6) Uani 0.30(2) 1 d . . P B 2

loop_
_atom_site_aniso_label
_atom_site_aniso_U_11
_atom_site_aniso_U_22
_atom_site_aniso_U_33
_atom_site_aniso_U_23
_atom_site_aniso_U_13
_atom_site_aniso_U_12
O1 0.0567(17) 0.0390(18) 0.0478(18) 0.0027(14) -0.0115(13) 0.0089(13)
O2 0.094(3) 0.079(3) 0.054(2) 0.015(2) -0.0074(18) 0.027(2)
O3 0.102(3) 0.064(3) 0.061(2) 0.0077(18) 0.0164(19) 0.031(2)
O4 0.0530(17) 0.044(2) 0.078(2) 0.0180(17) -0.0044(16) -0.0024(14)
O5 0.103(3) 0.076(3) 0.168(5) 0.043(3) -0.059(3) 0.005(3)
O6 0.0490(17) 0.054(2) 0.063(2) -0.0009(16) -0.0096(15) 0.0000(14)
O7 0.098(3) 0.102(4) 0.079(3) 0.009(3) 0.021(2) -0.015(2)
O8 0.0532(18) 0.054(2) 0.071(2) -0.0103(17) -0.0060(15) 0.0090(15)
O9 0.061(3) 0.198(6) 0.144(5) -0.031(4) -0.021(3) 0.013(3)
O10 0.075(2) 0.048(2) 0.076(2) 0.0130(18) -0.0102(18) 0.0136(17)
O11 0.105(3) 0.067(3) 0.104(3) 0.028(2) -0.009(2) 0.030(2)
N1 0.057(2) 0.046(3) 0.059(2) 0.0071(19) -0.0167(18) -0.0071(17)
N2 0.094(3) 0.069(4) 0.104(4) 0.025(3) -0.048(3) -0.033(3)
N3 0.188(7) 0.084(5) 0.216(9) 0.055(5) -0.108(7) -0.074(5)
N4 0.083(3) 0.042(3) 0.063(3) -0.008(2) -0.011(2) -0.012(2)
N5 0.180(6) 0.066(4) 0.092(4) -0.014(3) -0.025(4) -0.048(4)
N6 0.279(12) 0.132(8) 0.157(8) -0.021(6) -0.028(7) -0.122(8)
C1 0.051(2) 0.036(3) 0.047(3) 0.000(2) -0.0104(18) 0.0038(18)
C2 0.056(2) 0.035(3) 0.056(3) -0.001(2) -0.009(2) 0.0002(19)
C3 0.049(2) 0.034(3) 0.051(3) 0.008(2) -0.0114(19) -0.0013(18)
C4 0.048(2) 0.044(3) 0.045(3) -0.002(2) -0.0101(18) 0.0034(19)
C5 0.054(2) 0.039(3) 0.046(3) -0.005(2) -0.0130(19) 0.0037(19)
C6 0.056(3) 0.045(3) 0.054(3) -0.002(2) -0.006(2) 0.005(2)
C7 0.121(5) 0.088(5) 0.067(4) -0.001(3) 0.026(3) 0.025(4)
C8 0.063(3) 0.050(3) 0.086(4) 0.023(3) 0.001(3) 0.011(2)
C9 0.127(6) 0.060(4) 0.139(6) 0.051(4) 0.036(5) 0.018(4)
C10 0.059(3) 0.061(4) 0.077(4) 0.017(3) 0.002(3) 0.005(2)
C11 0.066(4) 0.117(6) 0.113(5) 0.035(5) -0.012(3) -0.022(4)
C12 0.063(3) 0.045(3) 0.056(3) -0.005(2) -0.022(2) 0.011(2)
C13 0.060(3) 0.067(4) 0.111(5) -0.005(3) 0.003(3) 0.006(3)
C14 0.095(5) 0.111(6) 0.110(6) -0.020(5) 0.023(4) 0.009(4)
C15 0.088(4) 0.059(4) 0.072(4) 0.000(3) -0.023(3) 0.023(3)
C16 0.075(3) 0.044(3) 0.076(4) 0.018(3) 0.010(3) 0.003(3)
C17 0.131(6) 0.069(5) 0.177(9) 0.048(5) -0.044(6) -0.027(4)
O12 0.0497(16) 0.0429(18) 0.0415(16) 0.0002(13) 0.0032(12) 0.0072(13)
O13 0.080(2) 0.072(3) 0.048(2) -0.0083(18) 0.0017(17) 0.0230(19)
O14 0.100(3) 0.066(3) 0.056(2) -0.0046(18) -0.0127(18) 0.034(2)
O15 0.0580(18) 0.047(2) 0.071(2) -0.0191(17) 0.0019(15) -0.0013(15)
O16 0.101(4) 0.088(4) 0.175(5) -0.043(3) 0.069(3) 0.003(3)
O17 0.0485(16) 0.051(2) 0.0533(18) -0.0066(15) 0.0070(13) -0.0063(14)
O18 0.089(3) 0.109(4) 0.065(3) -0.011(2) -0.017(2) -0.021(2)
O19 0.0556(18) 0.055(2) 0.056(2) 0.0078(16) -0.0016(14) 0.0052(15)
O20 0.059(3) 0.174(5) 0.111(4) 0.021(3) 0.002(2) -0.002(3)
O21 0.091(3) 0.044(2) 0.069(2) -0.0066(17) 0.0068(18) -0.0067(18)
O22 0.162(5) 0.052(3) 0.144(5) -0.003(3) -0.017(4) 0.025(3)
N7 0.053(2) 0.058(3) 0.055(2) -0.010(2) 0.0116(17) -0.0052(19)
N8 0.072(3) 0.083(4) 0.079(3) -0.011(3) 0.027(2) -0.025(3)
N9 0.166(7) 0.096(5) 0.156(6) -0.039(5) 0.069(5) -0.068(5)
N10 0.083(3) 0.048(3) 0.055(3) 0.005(2) 0.010(2) -0.015(2)
N11 0.188(7) 0.066(4) 0.077(4) 0.004(3) 0.034(4) -0.042(4)
N12 0.306(12) 0.121(7) 0.151(8) -0.008(5) 0.044(7) -0.129(8)
C18 0.044(2) 0.044(3) 0.045(2) 0.000(2) 0.0073(17) 0.0052(19)
C19 0.055(2) 0.043(3) 0.045(3) 0.000(2) 0.0071(19) 0.001(2)
C20 0.050(2) 0.036(3) 0.047(3) -0.008(2) 0.0066(18) -0.0029(18)
C21 0.049(2) 0.051(3) 0.041(2) 0.001(2) 0.0062(18) -0.002(2)
C22 0.052(2) 0.042(3) 0.036(2) 0.0042(19) 0.0064(17) -0.0010(19)
C23 0.053(2) 0.043(3) 0.046(3) -0.001(2) 0.002(2) 0.002(2)
C24 0.113(5) 0.070(4) 0.065(4) 0.004(3) -0.030(3) 0.016(3)
C25 0.078(4) 0.054(3) 0.072(4) -0.024(3) -0.005(3) 0.018(3)
C26 0.119(5) 0.064(4) 0.136(6) -0.047(4) -0.030(4) 0.022(4)
C27 0.058(3) 0.053(3) 0.074(4) -0.018(3) 0.002(3) -0.004(2)
C28 0.056(3) 0.104(5) 0.113(5) -0.026(4) 0.010(3) -0.022(3)
C29 0.058(3) 0.046(3) 0.048(3) 0.007(2) 0.006(2) 0.005(2)
C30 0.061(3) 0.066(4) 0.087(4) 0.005(3) -0.007(3) -0.001(3)
C31 0.091(4) 0.097(5) 0.089(5) 0.010(4) -0.027(4) 0.002(4)
C32 0.075(3) 0.048(3) 0.056(3) -0.005(2) 0.006(2) 0.011(2)
C33 0.127(6) 0.051(4) 0.068(4) 0.001(3) -0.014(4) -0.001(4)
C34 0.170(8) 0.087(6) 0.114(6) -0.009(5) 0.009(5) -0.049(5)
O23 0.0481(16) 0.048(2) 0.0505(18) -0.0107(15) -0.0074(13) -0.0007(13)
O24 0.057(2) 0.107(3) 0.115(3) -0.048(3) -0.011(2) -0.014(2)
O25 0.0456(18) 0.097(3) 0.098(3) -0.040(3) -0.0089(17) 0.0078(18)
O26 0.0582(18) 0.042(2) 0.061(2) 0.0001(15) -0.0081(15) -0.0068(14)
O27 0.095(3) 0.084(3) 0.067(3) -0.024(2) -0.003(2) -0.020(2)
O28 0.0615(19) 0.057(2) 0.0459(18) 0.0028(16) -0.0058(14) -0.0059(15)
O29 0.071(3) 0.141(4) 0.076(3) 0.006(3) 0.003(2) -0.028(3)
O30 0.063(2) 0.073(3) 0.059(2) -0.0184(18) -0.0012(16) 0.0145(17)
O31 0.094(3) 0.112(4) 0.056(3) -0.019(2) 0.008(2) -0.006(2)
O32 0.123(3) 0.050(2) 0.070(3) -0.002(2) -0.019(2) -0.015(2)
N13 0.060(2) 0.058(3) 0.045(2) -0.0001(19) -0.0044(17) -0.0059(19)
N14 0.091(3) 0.074(4) 0.063(3) 0.010(3) -0.009(2) -0.020(3)
N15 0.172(7) 0.100(5) 0.134(6) 0.048(5) -0.040(5) -0.051(5)
N16 0.066(2) 0.056(3) 0.066(3) 0.005(2) -0.022(2) 0.005(2)
N17 0.082(3) 0.068(4) 0.063(3) 0.004(3) -0.015(2) 0.010(3)
N18 0.160(6) 0.084(5) 0.100(5) 0.033(4) -0.036(4) -0.010(4)
C35 0.042(2) 0.052(3) 0.050(3) -0.013(2) -0.0060(18) 0.0023(19)
C36 0.049(2) 0.043(3) 0.049(3) -0.006(2) -0.0107(18) 0.0037(19)
C37 0.047(2) 0.037(3) 0.047(2) -0.002(2) -0.0093(18) 0.0005(18)
C38 0.048(2) 0.046(3) 0.042(2) -0.002(2) -0.0074(18) 0.0000(19)
C39 0.048(2) 0.043(3) 0.047(3) -0.007(2) -0.0052(18) 0.0034(19)
C40 0.047(2) 0.064(4) 0.062(3) -0.008(3) -0.006(2) -0.006(2)
C41 0.040(3) 0.133(6) 0.137(6) -0.040(5) -0.002(3) 0.015(3)
C42 0.044(2) 0.048(3) 0.079(4) -0.018(3) -0.005(2) 0.002(2)
C43 0.090(4) 0.057(4) 0.130(6) -0.014(4) -0.005(4) -0.020(3)
C44 0.087(4) 0.081(5) 0.058(3) -0.006(3) 0.009(3) -0.021(3)
C45 0.140(6) 0.115(6) 0.060(4) 0.028(4) -0.010(4) -0.037(5)
C46 0.060(3) 0.054(3) 0.047(3) -0.011(2) -0.007(2) 0.005(2)
C47 0.079(4) 0.083(4) 0.058(4) -0.038(3) 0.003(3) -0.007(3)
C48 0.075(4) 0.146(7) 0.108(6) -0.061(5) 0.002(4) 0.002(4)
C49 0.085(3) 0.052(3) 0.058(3) -0.013(3) -0.011(3) 0.001(3)
C50 0.208(9) 0.069(5) 0.090(6) -0.008(4) -0.024(5) -0.054(6)
C51 0.292(13) 0.079(6) 0.081(6) 0.020(4) -0.030(6) -0.055(7)
O33 0.360(19) 0.094(11) 0.148(8) 0.030(7) -0.111(10) -0.131(13)
O33A 0.360(19) 0.094(11) 0.148(8) 0.030(7) -0.111(10) -0.131(13)
O34 0.0474(15) 0.0422(18) 0.0464(17) 0.0070(14) 0.0034(12) -0.0021(13)
O35 0.052(2) 0.098(3) 0.109(3) 0.042(3) 0.011(2) -0.013(2)
O36 0.0385(16) 0.074(3) 0.088(3) 0.027(2) 0.0027(15) 0.0032(15)
O37 0.0537(17) 0.0335(18) 0.0529(19) -0.0001(14) -0.0013(13) -0.0069(13)
O38 0.095(3) 0.071(3) 0.056(2) 0.016(2) -0.0010(18) -0.018(2)
O39 0.0538(17) 0.048(2) 0.0396(17) -0.0035(13) 0.0027(13) -0.0036(13)
O40 0.062(2) 0.094(3) 0.073(3) -0.004(2) -0.0049(18) -0.023(2)
O41 0.0632(19) 0.061(2) 0.052(2) 0.0123(16) 0.0010(15) 0.0159(16)
O42 0.086(3) 0.097(3) 0.050(2) 0.018(2) -0.0078(19) -0.010(2)
O43 0.118(3) 0.042(2) 0.065(2) -0.0004(18) 0.016(2) -0.013(2)
N19 0.054(2) 0.045(3) 0.045(2) -0.0022(17) 0.0043(16) -0.0057(17)
N20 0.084(3) 0.063(4) 0.060(3) -0.014(2) 0.008(2) -0.016(3)
N21 0.192(7) 0.081(5) 0.127(6) -0.048(4) 0.038(5) -0.050(5)
N22 0.057(2) 0.049(3) 0.056(2) -0.008(2) 0.0128(18) 0.0057(19)
N23 0.069(3) 0.047(3) 0.062(3) -0.012(2) 0.007(2) 0.016(2)
N24 0.105(4) 0.064(4) 0.096(4) -0.039(3) 0.002(3) 0.010(3)
C52 0.042(2) 0.037(3) 0.044(2) 0.0018(19) 0.0051(17) -0.0015(18)
C53 0.043(2) 0.038(3) 0.043(2) 0.0003(19) 0.0051(17) 0.0025(17)
C54 0.039(2) 0.036(2) 0.041(2) 0.0002(18) 0.0032(16) -0.0041(17)
C55 0.043(2) 0.040(3) 0.037(2) 0.0007(19) 0.0048(16) 0.0013(18)
C56 0.045(2) 0.039(3) 0.046(2) 0.003(2) 0.0028(17) 0.0002(18)
C57 0.048(2) 0.051(3) 0.055(3) 0.004(2) 0.004(2) -0.007(2)
C58 0.041(3) 0.084(4) 0.114(5) 0.019(4) -0.004(3) 0.003(3)
C59 0.044(2) 0.043(3) 0.063(3) 0.016(2) -0.001(2) -0.0043(19)
C60 0.067(3) 0.048(4) 0.122(5) 0.016(3) -0.003(3) -0.014(3)
C61 0.064(3) 0.057(3) 0.050(3) 0.004(2) -0.007(2) -0.016(2)
C62 0.098(4) 0.096(5) 0.055(3) -0.022(3) 0.001(3) -0.020(4)
C63 0.061(3) 0.044(3) 0.041(3) 0.004(2) 0.0025(19) 0.004(2)
C64 0.069(3) 0.078(4) 0.054(3) 0.037(3) -0.005(3) -0.005(3)
C65 0.061(3) 0.133(6) 0.092(5) 0.045(4) -0.003(3) 0.003(3)
C66 0.091(4) 0.047(3) 0.053(3) 0.010(2) 0.006(3) -0.003(3)
C67 0.196(9) 0.056(4) 0.076(5) -0.003(4) 0.019(5) -0.041(5)
C68 0.284(12) 0.071(5) 0.091(6) -0.016(4) 0.024(6) -0.048(6)
O44 0.270(17) 0.068(8) 0.122(7) -0.008(6) 0.064(9) -0.082(9)
O44A 0.270(17) 0.068(8) 0.122(7) -0.008(6) 0.064(9) -0.082(9)

loop_
_atom_type_symbol
_atom_type_description
_atom_type_scat_dispersion_real
_atom_type_scat_dispersion_imag
_atom_type_scat_source
C C 0.0033 0.0016 'International Tables Vol C Tables 4.2.6.8 and 6.1.1.4'
H H 0.0000 0.0000 'International Tables Vol C Tables 4.2.6.8 and 6.1.1.4'
N N 0.0061 0.0033 'International Tables Vol C Tables 4.2.6.8 and 6.1.1.4'
O O 0.0106 0.0060 'International Tables Vol C Tables 4.2.6.8 and 6.1.1.4'

loop_
_geom_angle_atom_site_label_1
_geom_angle_atom_site_label_2
_geom_angle_atom_site_label_3
_geom_angle
_geom_angle_site_symmetry_1
_geom_angle_site_symmetry_3
_geom_angle_publ_flag
C1 O1 C5 114.5(3) . . ?
C6 O3 C7 116.6(4) . . ?
C8 O4 C3 118.3(4) . . ?
C10 O6 C4 117.4(4) . . ?
C13 O8 C12 120.0(4) . . ?
C16 O10 C15 116.2(4) . . ?
N2 N1 C1 111.8(4) . . ?
N3 N2 N1 172.9(6) . . ?
N5 N4 C2 119.2(5) . . ?
N6 N5 N4 169.1(9) . . ?
O1 C1 N1 112.8(4) . . ?
O1 C1 C2 111.6(4) . . ?
O1 C1 C6 106.0(3) . . ?
N1 C1 C2 105.2(3) . . ?
N1 C1 C6 107.7(4) . . ?
C2 C1 C6 113.7(4) . . ?
N4 C2 C1 103.9(3) . . ?
N4 C2 C3 115.7(4) . . ?
C3 C2 C1 108.8(4) . . ?
O4 C3 C2 110.4(4) . . ?
O4 C3 C4 108.5(3) . . ?
C2 C3 C4 114.1(3) . . ?
O6 C4 C3 109.5(4) . . ?
O6 C4 C5 109.1(3) . . ?
C5 C4 C3 109.3(4) . . ?
O1 C5 C4 113.1(4) . . ?
O1 C5 C12 105.4(3) . . ?
C4 C5 C12 111.7(4) . . ?
O2 C6 O3 124.2(5) . . ?
O2 C6 C1 124.2(4) . . ?
O3 C6 C1 111.3(4) . . ?
O4 C8 C9 111.8(5) . . ?
O5 C8 O4 120.7(5) . . ?
O5 C8 C9 127.4(5) . . ?
O6 C10 C11 109.8(6) . . ?
O7 C10 O6 122.9(5) . . ?
O7 C10 C11 127.3(6) . . ?
O8 C12 C5 103.9(3) . . ?
O8 C12 C15 110.6(4) . . ?
C15 C12 C5 116.5(4) . . ?
O8 C13 C14 112.0(5) . . ?
O9 C13 O8 120.5(6) . . ?
O9 C13 C14 127.5(6) . . ?
O10 C15 C12 110.0(4) . . ?
O10 C16 C17 111.3(5) . . ?
O11 C16 O10 123.4(5) . . ?
O11 C16 C17 125.3(6) . . ?
C18 O12 C22 114.7(3) . . ?
C23 O14 C24 116.5(4) . . ?
C25 O15 C20 118.1(4) . . ?
C27 O17 C21 116.6(4) . . ?
C30 O19 C29 118.5(4) . . ?
C33 O21 C32 116.7(5) . . ?
N8 N7 C18 113.3(4) . . ?
N9 N8 N7 173.4(6) . . ?
N11 N10 C19 119.7(5) . . ?
N12 N11 N10 169.0(9) . . ?
O12 C18 N7 112.8(4) . . ?
O12 C18 C19 111.3(3) . . ?
O12 C18 C23 105.4(3) . . ?
N7 C18 C19 105.8(3) . . ?
N7 C18 C23 108.8(3) . . ?
C19 C18 C23 112.9(4) . . ?
N10 C19 C18 104.9(4) . . ?
N10 C19 C20 115.7(4) . . ?
C20 C19 C18 109.2(4) . . ?
O15 C20 C19 110.7(4) . . ?
O15 C20 C21 108.4(3) . . ?
C19 C20 C21 113.5(4) . . ?
O17 C21 C20 110.1(4) . . ?
O17 C21 C22 109.0(3) . . ?
C20 C21 C22 109.7(3) . . ?
O12 C22 C21 112.0(4) . . ?
O12 C22 C29 106.1(3) . . ?
C29 C22 C21 112.5(4) . . ?
O13 C23 O14 124.2(4) . . ?
O13 C23 C18 124.8(4) . . ?
O14 C23 C18 110.9(4) . . ?
O15 C25 C26 112.3(6) . . ?
O16 C25 O15 121.4(5) . . ?
O16 C25 C26 126.2(6) . . ?
O17 C27 C28 108.6(5) . . ?
O18 C27 O17 123.5(5) . . ?
O18 C27 C28 127.9(5) . . ?
O19 C29 C22 104.3(3) . . ?
O19 C29 C32 111.2(4) . . ?
C32 C29 C22 115.3(4) . . ?
O19 C30 C31 111.1(5) . . ?
O20 C30 O19 121.8(6) . . ?
O20 C30 C31 127.1(5) . . ?
O21 C32 C29 109.9(4) . . ?
O21 C33 C34 110.8(7) . . ?
O22 C33 O21 123.8(7) . . ?
O22 C33 C34 125.4(7) . . ?
C35 O23 C39 114.6(3) . . ?
C40 O25 C41 117.0(4) . . ?
C42 O26 C37 117.6(4) . . ?
C44 O28 C38 117.5(4) . . ?
C47 O30 C46 117.7(4) . . ?
C50 O32 C49 119.1(5) . . ?
N14 N13 C35 114.7(4) . . ?
N15 N14 N13 173.6(6) . . ?
N17 N16 C36 118.0(4) . . ?
N18 N17 N16 170.9(6) . . ?
O23 C35 N13 113.8(4) . . ?
O23 C35 C36 112.2(4) . . ?
O23 C35 C40 106.5(3) . . ?
N13 C35 C36 105.0(3) . . ?
N13 C35 C40 107.6(4) . . ?
C36 C35 C40 111.8(4) . . ?
N16 C36 C35 103.9(3) . . ?
N16 C36 C37 114.8(4) . . ?
C37 C36 C35 107.9(3) . . ?
O26 C37 C36 108.8(3) . . ?
O26 C37 C38 108.9(4) . . ?
C38 C37 C36 113.6(3) . . ?
O28 C38 C37 110.2(4) . . ?
O28 C38 C39 109.7(3) . . ?
C39 C38 C37 109.1(4) . . ?
O23 C39 C38 112.7(4) . . ?
O23 C39 C46 105.6(3) . . ?
C38 C39 C46 113.3(4) . . ?
O24 C40 O25 125.2(4) . . ?
O24 C40 C35 124.8(5) . . ?
O25 C40 C35 109.9(4) . . ?
O26 C42 C43 110.3(5) . . ?
O27 C42 O26 123.3(5) . . ?
O27 C42 C43 126.4(5) . . ?
O28 C44 C45 109.5(5) . . ?
O29 C44 O28 123.6(6) . . ?
O29 C44 C45 126.8(6) . . ?
O30 C46 C39 106.1(3) . . ?
O30 C46 C49 109.2(4) . . ?
C49 C46 C39 113.2(4) . . ?
O30 C47 C48 110.3(6) . . ?
O31 C47 O30 122.4(5) . . ?
O31 C47 C48 127.3(6) . . ?
O32 C49 C46 107.9(4) . . ?
O32 C50 C51 113.6(7) . . ?
O32 C50 O33 104(2) . . ?
C51 C50 O33 127(2) . . ?
O33A C50 O32 121.8(9) . . ?
O33A C50 C51 124.0(10) . . ?
C52 O34 C56 114.0(3) . . ?
C57 O36 C58 116.5(4) . . ?
C59 O37 C54 117.2(3) . . ?
C61 O39 C55 117.5(4) . . ?
C64 O41 C63 118.0(4) . . ?
C67 O43 C66 119.0(5) . . ?
N20 N19 C52 114.2(4) . . ?
N21 N20 N19 172.3(6) . . ?
N23 N22 C53 118.2(4) . . ?
N24 N23 N22 170.2(6) . . ?
O34 C52 N19 113.7(3) . . ?
O34 C52 C53 112.1(3) . . ?
O34 C52 C57 105.4(3) . . ?
N19 C52 C53 105.4(3) . . ?
N19 C52 C57 108.0(3) . . ?
C53 C52 C57 112.3(4) . . ?
N22 C53 C52 103.9(3) . . ?
N22 C53 C54 115.3(3) . . ?
C52 C53 C54 108.4(3) . . ?
O37 C54 C53 108.8(3) . . ?
O37 C54 C55 109.4(3) . . ?
C55 C54 C53 113.2(3) . . ?
O39 C55 C54 110.7(3) . . ?
O39 C55 C56 109.6(3) . . ?
C54 C55 C56 109.4(3) . . ?
O34 C56 C55 112.4(3) . . ?
O34 C56 C63 104.6(3) . . ?
C55 C56 C63 113.6(3) . . ?
O35 C57 O36 125.5(4) . . ?
O35 C57 C52 124.2(5) . . ?
O36 C57 C52 110.2(4) . . ?
O37 C59 C60 110.7(5) . . ?
O38 C59 O37 123.0(4) . . ?
O38 C59 C60 126.3(5) . . ?
O39 C61 C62 111.5(5) . . ?
O40 C61 O39 123.0(5) . . ?
O40 C61 C62 125.4(4) . . ?
O41 C63 C56 105.7(3) . . ?
O41 C63 C66 109.5(4) . . ?
C66 C63 C56 114.0(4) . . ?
O41 C64 C65 110.7(6) . . ?
O42 C64 O41 123.4(5) . . ?
O42 C64 C65 125.9(6) . . ?
O43 C66 C63 107.6(4) . . ?
O43 C67 C68 113.2(7) . . ?
O43 C67 O44A 110.7(12) . . ?
C68 C67 O44A 124.3(14) . . ?
O44 C67 O43 122.7(8) . . ?
O44 C67 C68 122.5(8) . . ?

loop_
_geom_bond_atom_site_label_1
_geom_bond_atom_site_label_2
_geom_bond_distance
_geom_bond_site_symmetry_2
_geom_bond_publ_flag
O1 C1 1.400(5) . ?
O1 C5 1.439(5) . ?
O2 C6 1.191(6) . ?
O3 C6 1.317(6) . ?
O3 C7 1.453(6) . ?
O4 C3 1.429(5) . ?
O4 C8 1.347(6) . ?
O5 C8 1.196(7) . ?
O6 C4 1.445(5) . ?
O6 C10 1.358(6) . ?
O7 C10 1.194(7) . ?
O8 C12 1.451(6) . ?
O8 C13 1.352(6) . ?
O9 C13 1.195(7) . ?
O10 C15 1.434(7) . ?
O10 C16 1.334(6) . ?
O11 C16 1.198(6) . ?
N1 N2 1.225(7) . ?
N1 C1 1.490(5) . ?
N2 N3 1.114(8) . ?
N4 N5 1.179(7) . ?
N4 C2 1.478(6) . ?
N5 N6 1.154(10) . ?
C1 C2 1.529(6) . ?
C1 C6 1.535(6) . ?
C2 C3 1.513(6) . ?
C3 C4 1.524(6) . ?
C4 C5 1.506(7) . ?
C5 C12 1.528(6) . ?
C8 C9 1.458(8) . ?
C10 C11 1.479(8) . ?
C12 C15 1.485(8) . ?
C13 C14 1.454(9) . ?
C16 C17 1.471(9) . ?
O12 C18 1.409(5) . ?
O12 C22 1.439(5) . ?
O13 C23 1.184(5) . ?
O14 C23 1.319(6) . ?
O14 C24 1.457(6) . ?
O15 C20 1.432(5) . ?
O15 C25 1.341(6) . ?
O16 C25 1.205(7) . ?
O17 C21 1.443(5) . ?
O17 C27 1.377(6) . ?
O18 C27 1.181(6) . ?
O19 C29 1.446(5) . ?
O19 C30 1.356(6) . ?
O20 C30 1.192(7) . ?
O21 C32 1.415(6) . ?
O21 C33 1.345(8) . ?
O22 C33 1.182(8) . ?
N7 N8 1.238(7) . ?
N7 C18 1.479(6) . ?
N8 N9 1.124(7) . ?
N10 N11 1.176(7) . ?
N10 C19 1.472(6) . ?
N11 N12 1.149(9) . ?
C18 C19 1.525(7) . ?
C18 C23 1.530(6) . ?
C19 C20 1.511(6) . ?
C20 C21 1.516(6) . ?
C21 C22 1.523(7) . ?
C22 C29 1.516(6) . ?
C25 C26 1.467(8) . ?
C27 C28 1.493(8) . ?
C29 C32 1.501(7) . ?
C30 C31 1.484(9) . ?
C33 C34 1.492(11) . ?
O23 C35 1.392(5) . ?
O23 C39 1.436(5) . ?
O24 C40 1.176(6) . ?
O25 C40 1.308(6) . ?
O25 C41 1.444(6) . ?
O26 C37 1.447(5) . ?
O26 C42 1.363(6) . ?
O27 C42 1.179(6) . ?
O28 C38 1.437(5) . ?
O28 C44 1.366(6) . ?
O29 C44 1.181(7) . ?
O30 C46 1.431(5) . ?
O30 C47 1.374(7) . ?
O31 C47 1.198(7) . ?
O32 C49 1.431(6) . ?
O32 C50 1.321(8) . ?
N13 N14 1.210(7) . ?
N13 C35 1.479(6) . ?
N14 N15 1.128(8) . ?
N16 N17 1.229(7) . ?
N16 C36 1.483(6) . ?
N17 N18 1.121(7) . ?
C35 C36 1.526(6) . ?
C35 C40 1.541(6) . ?
C36 C37 1.519(6) . ?
C37 C38 1.516(6) . ?
C38 C39 1.508(6) . ?
C39 C46 1.522(6) . ?
C42 C43 1.482(8) . ?
C44 C45 1.492(9) . ?
C46 C49 1.511(7) . ?
C47 C48 1.486(9) . ?
C50 C51 1.479(11) . ?
C50 O33 1.54(9) . ?
C50 O33A 1.178(11) . ?
O34 C52 1.399(5) . ?
O34 C56 1.450(5) . ?
O35 C57 1.184(6) . ?
O36 C57 1.309(6) . ?
O36 C58 1.447(5) . ?
O37 C54 1.433(5) . ?
O37 C59 1.358(6) . ?
O38 C59 1.181(6) . ?
O39 C55 1.443(5) . ?
O39 C61 1.352(5) . ?
O40 C61 1.204(6) . ?
O41 C63 1.447(5) . ?
O41 C64 1.355(7) . ?
O42 C64 1.207(7) . ?
O43 C66 1.440(6) . ?
O43 C67 1.296(8) . ?
N19 N20 1.212(6) . ?
N19 C52 1.492(5) . ?
N20 N21 1.121(7) . ?
N22 N23 1.224(6) . ?
N22 C53 1.469(6) . ?
N23 N24 1.128(6) . ?
C52 C53 1.518(6) . ?
C52 C57 1.536(6) . ?
C53 C54 1.531(5) . ?
C54 C55 1.504(6) . ?
C55 C56 1.520(6) . ?
C56 C63 1.524(6) . ?
C59 C60 1.485(7) . ?
C61 C62 1.486(8) . ?
C63 C66 1.504(7) . ?
C64 C65 1.478(8) . ?
C67 C68 1.484(11) . ?
C67 O44 1.207(12) . ?
C67 O44A 1.49(4) . ?

loop_
_geom_torsion_atom_site_label_1
_geom_torsion_atom_site_label_2
_geom_torsion_atom_site_label_3
_geom_torsion_atom_site_label_4
_geom_torsion
_geom_torsion_site_symmetry_1
_geom_torsion_site_symmetry_2
_geom_torsion_site_symmetry_3
_geom_torsion_site_symmetry_4
_geom_torsion_publ_flag
O1 C1 C2 N4 -69.5(4) . . . . ?
O1 C1 C2 C3 54.4(4) . . . . ?
O1 C1 C6 O2 -22.3(6) . . . . ?
O1 C1 C6 O3 162.4(4) . . . . ?
O1 C5 C12 O8 176.2(3) . . . . ?
O1 C5 C12 C15 54.3(5) . . . . ?
O4 C3 C4 O6 53.5(4) . . . . ?
O4 C3 C4 C5 173.0(3) . . . . ?
O6 C4 C5 O1 70.0(4) . . . . ?
O6 C4 C5 C12 -48.6(5) . . . . ?
O8 C12 C15 O10 -55.8(5) . . . . ?
N1 C1 C2 N4 167.8(4) . . . . ?
N1 C1 C2 C3 -68.3(4) . . . . ?
N1 C1 C6 O2 98.7(5) . . . . ?
N1 C1 C6 O3 -76.6(5) . . . . ?
N2 N1 C1 O1 47.9(6) . . . . ?
N2 N1 C1 C2 169.7(5) . . . . ?
N2 N1 C1 C6 -68.7(5) . . . . ?
N4 C2 C3 O4 -57.4(5) . . . . ?
N4 C2 C3 C4 65.1(5) . . . . ?
N5 N4 C2 C1 165.7(6) . . . . ?
N5 N4 C2 C3 46.4(7) . . . . ?
C1 O1 C5 C4 56.9(4) . . . . ?
C1 O1 C5 C12 179.1(4) . . . . ?
C1 C2 C3 O4 -173.9(3) . . . . ?
C1 C2 C3 C4 -51.4(5) . . . . ?
C2 N4 N5 N6 -158(5) . . . . ?
C2 C1 C6 O2 -145.2(5) . . . . ?
C2 C1 C6 O3 39.5(5) . . . . ?
C2 C3 C4 O6 -70.1(5) . . . . ?
C2 C3 C4 C5 49.4(5) . . . . ?
C3 O4 C8 O5 0.7(8) . . . . ?
C3 O4 C8 C9 176.4(5) . . . . ?
C3 C4 C5 O1 -49.7(4) . . . . ?
C3 C4 C5 C12 -168.3(3) . . . . ?
C4 O6 C10 O7 3.5(7) . . . . ?
C4 O6 C10 C11 -175.4(5) . . . . ?
C4 C5 C12 O8 -60.6(4) . . . . ?
C4 C5 C12 C15 177.4(4) . . . . ?
C5 O1 C1 N1 59.6(5) . . . . ?
C5 O1 C1 C2 -58.6(4) . . . . ?
C5 O1 C1 C6 177.2(3) . . . . ?
C5 C12 C15 O10 62.6(6) . . . . ?
C6 C1 C2 N4 50.3(4) . . . . ?
C6 C1 C2 C3 174.1(3) . . . . ?
C7 O3 C6 O2 3.1(8) . . . . ?
C7 O3 C6 C1 178.4(5) . . . . ?
C8 O4 C3 C2 -95.0(5) . . . . ?
C8 O4 C3 C4 139.2(4) . . . . ?
C10 O6 C4 C3 -115.1(4) . . . . ?
C10 O6 C4 C5 125.3(4) . . . . ?
C12 O8 C13 O9 0.2(9) . . . . ?
C12 O8 C13 C14 -178.8(5) . . . . ?
C13 O8 C12 C5 142.7(4) . . . . ?
C13 O8 C12 C15 -91.5(5) . . . . ?
C15 O10 C16 O11 0.1(8) . . . . ?
C15 O10 C16 C17 -179.2(6) . . . . ?
C16 O10 C15 C12 149.4(5) . . . . ?
O12 C18 C19 N10 -70.0(4) . . . . ?
O12 C18 C19 C20 54.7(4) . . . . ?
O12 C18 C23 O13 -18.4(6) . . . . ?
O12 C18 C23 O14 165.2(4) . . . . ?
O12 C22 C29 O19 177.4(3) . . . . ?
O12 C22 C29 C32 55.2(5) . . . . ?
O15 C20 C21 O17 54.0(4) . . . . ?
O15 C20 C21 C22 173.9(3) . . . . ?
O17 C21 C22 O12 70.1(4) . . . . ?
O17 C21 C22 C29 -49.3(5) . . . . ?
O19 C29 C32 O21 -66.0(5) . . . . ?
N7 C18 C19 N10 167.2(4) . . . . ?
N7 C18 C19 C20 -68.1(4) . . . . ?
N7 C18 C23 O13 102.8(5) . . . . ?
N7 C18 C23 O14 -73.6(5) . . . . ?
N8 N7 C18 O12 51.8(5) . . . . ?
N8 N7 C18 C19 173.7(4) . . . . ?
N8 N7 C18 C23 -64.8(5) . . . . ?
N10 C19 C20 O15 -56.3(5) . . . . ?
N10 C19 C20 C21 65.8(5) . . . . ?
N11 N10 C19 C18 168.8(6) . . . . ?
N11 N10 C19 C20 48.4(7) . . . . ?
C18 O12 C22 C21 56.9(4) . . . . ?
C18 O12 C22 C29 -180.0(4) . . . . ?
C18 C19 C20 O15 -174.4(3) . . . . ?
C18 C19 C20 C21 -52.2(5) . . . . ?
C19 N10 N11 N12 -150(5) . . . . ?
C19 C18 C23 O13 -140.1(5) . . . . ?
C19 C18 C23 O14 43.5(5) . . . . ?
C19 C20 C21 O17 -69.4(5) . . . . ?
C19 C20 C21 C22 50.5(5) . . . . ?
C20 O15 C25 O16 -0.6(8) . . . . ?
C20 O15 C25 C26 176.1(5) . . . . ?
C20 C21 C22 O12 -50.5(4) . . . . ?
C20 C21 C22 C29 -169.9(3) . . . . ?
C21 O17 C27 O18 2.5(7) . . . . ?
C21 O17 C27 C28 -177.4(4) . . . . ?
C21 C22 C29 O19 -59.8(4) . . . . ?
C21 C22 C29 C32 178.0(4) . . . . ?
C22 O12 C18 N7 59.9(5) . . . . ?
C22 O12 C18 C19 -58.8(4) . . . . ?
C22 O12 C18 C23 178.5(3) . . . . ?
C22 C29 C32 O21 52.4(5) . . . . ?
C23 C18 C19 N10 48.4(5) . . . . ?
C23 C18 C19 C20 173.0(3) . . . . ?
C24 O14 C23 O13 2.7(7) . . . . ?
C24 O14 C23 C18 179.1(4) . . . . ?
C25 O15 C20 C19 -94.7(5) . . . . ?
C25 O15 C20 C21 140.2(4) . . . . ?
C27 O17 C21 C20 -112.6(4) . . . . ?
C27 O17 C21 C22 127.1(4) . . . . ?
C29 O19 C30 O20 0.9(8) . . . . ?
C29 O19 C30 C31 -178.0(5) . . . . ?
C30 O19 C29 C22 136.2(4) . . . . ?
C30 O19 C29 C32 -99.0(5) . . . . ?
C32 O21 C33 O22 -8.4(9) . . . . ?
C32 O21 C33 C34 171.3(5) . . . . ?
C33 O21 C32 C29 151.8(4) . . . . ?
O23 C35 C36 N16 -67.3(4) . . . . ?
O23 C35 C36 C37 54.9(4) . . . . ?
O23 C35 C40 O24 -16.9(7) . . . . ?
O23 C35 C40 O25 165.9(4) . . . . ?
O23 C39 C46 O30 175.5(4) . . . . ?
O23 C39 C46 C49 55.8(5) . . . . ?
O26 C37 C38 O28 52.3(4) . . . . ?
O26 C37 C38 C39 172.9(3) . . . . ?
O28 C38 C39 O23 70.2(4) . . . . ?
O28 C38 C39 C46 -49.6(5) . . . . ?
O30 C46 C49 O32 -60.9(5) . . . . ?
N13 C35 C36 N16 168.7(3) . . . . ?
N13 C35 C36 C37 -69.1(4) . . . . ?
N13 C35 C40 O24 105.4(6) . . . . ?
N13 C35 C40 O25 -71.8(5) . . . . ?
N14 N13 C35 O23 54.4(5) . . . . ?
N14 N13 C35 C36 177.5(4) . . . . ?
N14 N13 C35 C40 -63.3(5) . . . . ?
N16 C36 C37 O26 -59.1(5) . . . . ?
N16 C36 C37 C38 62.3(5) . . . . ?
N17 N16 C36 C35 175.3(4) . . . . ?
N17 N16 C36 C37 57.8(6) . . . . ?
C35 O23 C39 C38 56.4(5) . . . . ?
C35 O23 C39 C46 -179.4(4) . . . . ?
C35 C36 C37 O26 -174.3(3) . . . . ?
C35 C36 C37 C38 -52.9(5) . . . . ?
C36 C35 C40 O24 -139.8(6) . . . . ?
C36 C35 C40 O25 43.1(6) . . . . ?
C36 C37 C38 O28 -69.0(5) . . . . ?
C36 C37 C38 C39 51.5(5) . . . . ?
C37 O26 C42 O27 -3.7(6) . . . . ?
C37 O26 C42 C43 176.7(4) . . . . ?
C37 C38 C39 O23 -50.7(4) . . . . ?
C37 C38 C39 C46 -170.5(3) . . . . ?
C38 O28 C44 O29 0.4(8) . . . . ?
C38 O28 C44 C45 178.3(5) . . . . ?
C38 C39 C46 O30 -60.7(5) . . . . ?
C38 C39 C46 C49 179.6(4) . . . . ?
C39 O23 C35 N13 60.6(5) . . . . ?
C39 O23 C35 C36 -58.4(5) . . . . ?
C39 O23 C35 C40 178.9(4) . . . . ?
C39 C46 C49 O32 57.1(5) . . . . ?
C40 C35 C36 N16 52.3(5) . . . . ?
C40 C35 C36 C37 174.5(4) . . . . ?
C41 O25 C40 O24 5.3(9) . . . . ?
C41 O25 C40 C35 -177.6(5) . . . . ?
C42 O26 C37 C36 -91.1(4) . . . . ?
C42 O26 C37 C38 144.7(4) . . . . ?
C44 O28 C38 C37 -102.8(5) . . . . ?
C44 O28 C38 C39 137.0(4) . . . . ?
C46 O30 C47 O31 1.8(8) . . . . ?
C46 O30 C47 C48 -178.0(5) . . . . ?
C47 O30 C46 C39 119.6(4) . . . . ?
C47 O30 C46 C49 -118.1(5) . . . . ?
C49 O32 C50 C51 -178.4(7) . . . . ?
C49 O32 C50 O33 39(3) . . . . ?
C49 O32 C50 O33A -7(2) . . . . ?
C50 O32 C49 C46 -178.7(6) . . . . ?
O34 C52 C53 N22 -67.6(4) . . . . ?
O34 C52 C53 C54 55.4(4) . . . . ?
O34 C52 C57 O35 -16.1(6) . . . . ?
O34 C52 C57 O36 166.2(4) . . . . ?
O34 C56 C63 O41 175.9(3) . . . . ?
O34 C56 C63 C66 55.6(5) . . . . ?
O37 C54 C55 O39 52.0(4) . . . . ?
O37 C54 C55 C56 172.9(3) . . . . ?
O39 C55 C56 O34 70.6(4) . . . . ?
O39 C55 C56 C63 -48.0(5) . . . . ?
O41 C63 C66 O43 -62.2(5) . . . . ?
N19 C52 C53 N22 168.2(3) . . . . ?
N19 C52 C53 C54 -68.7(4) . . . . ?
N19 C52 C57 O35 105.8(6) . . . . ?
N19 C52 C57 O36 -71.9(5) . . . . ?
N20 N19 C52 O34 54.1(5) . . . . ?
N20 N19 C52 C53 177.2(4) . . . . ?
N20 N19 C52 C57 -62.5(5) . . . . ?
N22 C53 C54 O37 -59.0(4) . . . . ?
N22 C53 C54 C55 62.8(5) . . . . ?
N23 N22 C53 C52 167.6(4) . . . . ?
N23 N22 C53 C54 49.1(6) . . . . ?
C52 O34 C56 C55 56.4(4) . . . . ?
C52 O34 C56 C63 -179.9(3) . . . . ?
C52 C53 C54 O37 -175.0(3) . . . . ?
C52 C53 C54 C55 -53.2(4) . . . . ?
C53 C52 C57 O35 -138.4(5) . . . . ?
C53 C52 C57 O36 43.9(5) . . . . ?
C53 C54 C55 O39 -69.5(4) . . . . ?
C53 C54 C55 C56 51.4(4) . . . . ?
C54 O37 C59 O38 -7.9(6) . . . . ?
C54 O37 C59 C60 173.2(4) . . . . ?
C54 C55 C56 O34 -51.0(4) . . . . ?
C54 C55 C56 C63 -169.5(3) . . . . ?
C55 O39 C61 O40 0.6(7) . . . . ?
C55 O39 C61 C62 178.1(4) . . . . ?
C55 C56 C63 O41 -61.2(5) . . . . ?
C55 C56 C63 C66 178.6(4) . . . . ?
C56 O34 C52 N19 60.7(4) . . . . ?
C56 O34 C52 C53 -58.7(4) . . . . ?
C56 O34 C52 C57 178.9(3) . . . . ?
C56 C63 C66 O43 55.9(5) . . . . ?
C57 C52 C53 N22 50.8(4) . . . . ?
C57 C52 C53 C54 173.9(3) . . . . ?
C58 O36 C57 O35 5.2(8) . . . . ?
C58 O36 C57 C52 -177.2(4) . . . . ?
C59 O37 C54 C53 -90.3(4) . . . . ?
C59 O37 C54 C55 145.6(3) . . . . ?
C61 O39 C55 C54 -105.3(4) . . . . ?
C61 O39 C55 C56 133.9(4) . . . . ?
C63 O41 C64 O42 0.0(7) . . . . ?
C63 O41 C64 C65 -178.5(4) . . . . ?
C64 O41 C63 C56 120.5(4) . . . . ?
C64 O41 C63 C66 -116.3(4) . . . . ?
C66 O43 C67 C68 -178.1(7) . . . . ?
C66 O43 C67 O44 -12.0(17) . . . . ?
C66 O43 C67 O44A 37.1(18) . . . . ?
C67 O43 C66 C63 -179.6(6) . . . . ?
